data_7018329
loop_
_publ_author_name
'Buc\,sa, Monica'
'Pollnitz, Alp\'ar'
'Varga, Richard A.'
'P\^irn\(au, Adrian'
'Silvestru, Anca'
'Vlassa, Mircea'

_publ_section_title
;
 The ring-chain tautomeric equilibria of selenium macrocyclic compounds:
 the isolation of the ring tautomer.
;
_journal_issue 15
_journal_name_full 'Dalton transactions (Cambridge, England : 2003)'
_journal_page_first 4506
_journal_page_last 4510
_journal_paper_doi 10.1039/c2dt11749e
_journal_volume 41
_journal_year 2012
_chemical_formula_moiety 'C40 H46 N6 Se2, C H2 Cl2'
_chemical_formula_sum 'C41 H48 Cl2 N6 Se2'
_chemical_formula_weight 853.67
_chemical_name_systematic
;
?
;
_space_group_IT_number 2
_symmetry_cell_setting triclinic
_symmetry_space_group_name_Hall '-P 1'
_symmetry_space_group_name_H-M 'P -1'
_atom_sites_solution_hydrogens geom
_atom_sites_solution_primary direct
_atom_sites_solution_secondary difmap
_audit_creation_method SHELXL-97
_cell_angle_alpha 108.03(2)
_cell_angle_beta 101.77(2)
_cell_angle_gamma 109.17(2)
_cell_formula_units_Z 1
_cell_length_a 10.213(14)
_cell_length_b 11.269(16)
_cell_length_c 11.332(16)
_cell_measurement_reflns_used 2377
_cell_measurement_temperature 297(2)
_cell_measurement_theta_max 21.62
_cell_measurement_theta_min 2.24
_cell_volume 1101(3)
_computing_cell_refinement 'Bruker SMART'
_computing_data_collection 'Bruker SMART'
_computing_data_reduction 'Bruker SAINT'
_computing_molecular_graphics 'Bruker SHELXTL'
_computing_publication_material 'Bruker SHELXTL'
_computing_structure_refinement 'Bruker SHELXTL'
_computing_structure_solution 'Bruker SHELXTL'
_diffrn_ambient_temperature 297(2)
_diffrn_measured_fraction_theta_full 0.990
_diffrn_measured_fraction_theta_max 0.990
_diffrn_measurement_device_type 'CCD area detector'
_diffrn_measurement_method 'phi and omega scans'
_diffrn_radiation_monochromator graphite
_diffrn_radiation_source 'fine-focus sealed tube'
_diffrn_radiation_type MoK\a
_diffrn_radiation_wavelength 0.71073
_diffrn_reflns_av_R_equivalents 0.1113
_diffrn_reflns_av_sigmaI/netI 0.1455
_diffrn_reflns_limit_h_max 12
_diffrn_reflns_limit_h_min -12
_diffrn_reflns_limit_k_max 13
_diffrn_reflns_limit_k_min -13
_diffrn_reflns_limit_l_max 13
_diffrn_reflns_limit_l_min -13
_diffrn_reflns_number 10104
_diffrn_reflns_theta_full 25.00
_diffrn_reflns_theta_max 25.00
_diffrn_reflns_theta_min 2.25
_exptl_absorpt_coefficient_mu 1.833
_exptl_absorpt_correction_T_max 0.6571
_exptl_absorpt_correction_T_min 0.6093
_exptl_absorpt_correction_type multi-scan
_exptl_absorpt_process_details 'Bruker, 2000.'
_exptl_crystal_colour colourless
_exptl_crystal_density_diffrn 1.287
_exptl_crystal_density_method 'not measured'
_exptl_crystal_description block
_exptl_crystal_F_000 438
_exptl_crystal_size_max 0.30
_exptl_crystal_size_mid 0.26
_exptl_crystal_size_min 0.25
_refine_diff_density_max 1.064
_refine_diff_density_min -0.585
_refine_diff_density_rms 0.109
_refine_ls_extinction_method none
_refine_ls_goodness_of_fit_ref 1.073
_refine_ls_hydrogen_treatment mixed
_refine_ls_matrix_type full
_refine_ls_number_parameters 247
_refine_ls_number_reflns 3838
_refine_ls_number_restraints 3
_refine_ls_restrained_S_all 1.077
_refine_ls_R_factor_all 0.1416
_refine_ls_R_factor_gt 0.0869
_refine_ls_shift/su_max 0.000
_refine_ls_shift/su_mean 0.000
_refine_ls_structure_factor_coef Fsqd
_refine_ls_weighting_details 'calc w=1/[\s^2^(Fo^2^)+(0.1019P)^2^+0.0000P] where P=(Fo^2^+2Fc^2^)/3'
_refine_ls_weighting_scheme calc
_refine_ls_wR_factor_gt 0.2001
_refine_ls_wR_factor_ref 0.2237
_reflns_number_gt 2335
_reflns_number_total 3838
_reflns_threshold_expression >2sigma(I)
_cod_data_source_file c2dt11749e.txt
_cod_data_source_block 501r
_cod_depositor_comments
;
The following automatic conversions were performed:

'_symmetry_cell_setting' value 'Triclinic' changed to 'triclinic'
according to /home/saulius/struct/CIF-dictionaries/cif_core.dic
dictionary named 'cif_core.dic' version 2.4.1 from 2010-06-29.

Automatic conversion script
Id: cif_fix_values 1715 2011-07-08 13:25:40Z adriana 
;
_cod_original_cell_volume 1102(3)
_cod_original_sg_symbol_Hall '-P 1 '
_cod_original_sg_symbol_H-M 'P-1 '
_cod_database_code 7018329

loop_
_symmetry_equiv_pos_as_xyz
'x, y, z'
'-x, -y, -z'

loop_
_atom_site_label
_atom_site_type_symbol
_atom_site_fract_x
_atom_site_fract_y
_atom_site_fract_z
_atom_site_U_iso_or_equiv
_atom_site_adp_type
_atom_site_occupancy
_atom_site_symmetry_multiplicity
_atom_site_calc_flag
_atom_site_refinement_flags
C21 C 1.2212(9) 0.4967(9) 0.4464(7) 0.050(2) Uani 1 1 d .
H21A H 1.3061 0.4756 0.4476 0.060 Uiso 1 1 calc R
H21B H 1.1335 0.4114 0.3945 0.060 Uiso 1 1 calc R
C22 C 0.7791(9) 0.4470(8) 0.4114(8) 0.050(2) Uani 1 1 d .
H22A H 0.7909 0.5187 0.3789 0.060 Uiso 1 1 calc R
H22B H 0.8639 0.4257 0.4129 0.060 Uiso 1 1 calc R
C20 C 1.2254(10) 0.5944(9) 0.3799(8) 0.058(2) Uani 1 1 d .
H20A H 1.1371 0.6107 0.3716 0.070 Uiso 1 1 calc R
H20B H 1.3101 0.6817 0.4330 0.070 Uiso 1 1 calc R
Se1 Se 0.78794(9) 0.22722(10) -0.04737(8) 0.0480(4) Uani 1 1 d .
N2 N 0.6434(6) 0.3212(7) 0.3166(6) 0.0433(17) Uani 1 1 d .
C1 C 0.8499(8) 0.1875(8) 0.1066(7) 0.0395(19) Uani 1 1 d .
C6 C 0.9542(8) 0.1318(8) 0.1124(8) 0.041(2) Uani 1 1 d .
H6 H 0.9981 0.1198 0.0480 0.049 Uiso 1 1 calc R
C2 C 0.7828(8) 0.2078(8) 0.2023(7) 0.0378(19) Uani 1 1 d .
C12 C 0.9700(9) 0.2859(8) -0.0831(7) 0.0388(19) Uani 1 1 d .
C3 C 0.8177(8) 0.1646(8) 0.3021(8) 0.044(2) Uani 1 1 d .
H3 H 0.7724 0.1750 0.3656 0.053 Uiso 1 1 calc R
C5 C 0.9903(9) 0.0948(9) 0.2165(9) 0.053(2) Uani 1 1 d .
H5 H 1.0628 0.0621 0.2246 0.063 Uiso 1 1 calc R
C7 C 0.6685(8) 0.2678(8) 0.1905(7) 0.0364(18) Uani 1 1 d .
H7 H 0.7063 0.3448 0.1654 0.044 Uiso 1 1 calc R
C4 C 0.9175(9) 0.1067(9) 0.3099(8) 0.053(2) Uani 1 1 d .
H4 H 0.9365 0.0758 0.3759 0.063 Uiso 1 1 calc R
C17 C 1.1017(10) 0.3912(8) 0.0126(8) 0.046(2) Uani 1 1 d .
C13 C 0.9627(11) 0.2193(9) -0.2132(8) 0.055(2) Uani 1 1 d .
H13 H 0.8744 0.1496 -0.2763 0.066 Uiso 1 1 calc R
C15 C 1.2252(13) 0.3588(11) -0.1557(10) 0.071(3) Uani 1 1 d .
H15 H 1.3092 0.3826 -0.1792 0.085 Uiso 1 1 calc R
C16 C 1.2335(11) 0.4248(10) -0.0245(9) 0.063(3) Uani 1 1 d .
H16 H 1.3237 0.4902 0.0389 0.076 Uiso 1 1 calc R
C14 C 1.0937(13) 0.2603(11) -0.2477(9) 0.071(3) Uani 1 1 d .
H14 H 1.0884 0.2187 -0.3344 0.086 Uiso 1 1 calc R
N1 N 1.2352(8) 0.5343(8) 0.2464(7) 0.060(2) Uani 1 1 d .
C19 C 1.1121(9) 0.4673(8) 0.1509(8) 0.043(2) Uani 1 1 d .
H19 H 1.0264 0.4659 0.1680 0.052 Uiso 1 1 calc R
N3 N 0.5354(7) 0.1589(7) 0.0799(7) 0.0496(18) Uani 1 1 d D
H3A H 0.489(8) 0.097(6) 0.103(8) 0.060 Uiso 1 1 d D
C25 C 0.5161(9) 0.3590(10) 0.2968(9) 0.061(3) Uani 1 1 d .
H25A H 0.5414 0.4371 0.2730 0.073 Uiso 1 1 calc R
H25B H 0.4967 0.3863 0.3791 0.073 Uiso 1 1 calc R
C23 C 0.4097(9) 0.1946(10) 0.0618(9) 0.061(3) Uani 1 1 d .
H23A H 0.3243 0.1159 -0.0069 0.073 Uiso 1 1 calc R
H23B H 0.4314 0.2692 0.0329 0.073 Uiso 1 1 calc R
C24 C 0.3738(9) 0.2375(10) 0.1868(10) 0.066(3) Uani 1 1 d .
H24A H 0.3427 0.1610 0.2124 0.079 Uiso 1 1 calc R
H24B H 0.2946 0.2665 0.1731 0.079 Uiso 1 1 calc R
Cl2 Cl 0.3063(9) 0.1692(11) 0.5305(8) 0.163(4) Uani 0.50 1 d PU
C27 C 0.428(2) 0.161(2) 0.669(2) 0.089(5) Uani 0.50 1 d PU
H27A H 0.5103 0.2499 0.7233 0.106 Uiso 0.50 1 calc PR
H27B H 0.3743 0.1319 0.7240 0.106 Uiso 0.50 1 calc PR
Cl1 Cl 0.4867(12) 0.0417(11) 0.5928(11) 0.173(4) Uani 0.50 1 d PU

loop_
_atom_site_aniso_label
_atom_site_aniso_U_11
_atom_site_aniso_U_22
_atom_site_aniso_U_33
_atom_site_aniso_U_23
_atom_site_aniso_U_13
_atom_site_aniso_U_12
C21 0.052(5) 0.051(6) 0.041(5) 0.011(4) 0.019(4) 0.019(4)
C22 0.048(5) 0.037(5) 0.050(5) 0.011(4) 0.014(4) 0.009(4)
C20 0.064(6) 0.049(6) 0.044(5) 0.007(4) 0.018(4) 0.013(5)
Se1 0.0535(6) 0.0577(7) 0.0343(5) 0.0163(4) 0.0121(4) 0.0292(5)
N2 0.037(4) 0.042(4) 0.044(4) 0.008(3) 0.018(3) 0.015(3)
C1 0.031(4) 0.040(5) 0.038(4) 0.008(4) 0.003(3) 0.015(4)
C6 0.042(5) 0.037(5) 0.047(5) 0.015(4) 0.019(4) 0.019(4)
C2 0.033(4) 0.028(4) 0.042(4) 0.009(4) 0.012(4) 0.007(4)
C12 0.049(5) 0.039(5) 0.038(4) 0.019(4) 0.021(4) 0.021(4)
C3 0.042(5) 0.045(5) 0.047(5) 0.016(4) 0.023(4) 0.018(4)
C5 0.046(5) 0.042(6) 0.077(6) 0.031(5) 0.019(5) 0.021(4)
C7 0.037(4) 0.038(5) 0.032(4) 0.012(4) 0.009(3) 0.017(4)
C4 0.055(6) 0.056(6) 0.061(6) 0.031(5) 0.026(5) 0.028(5)
C17 0.069(6) 0.040(5) 0.053(5) 0.029(4) 0.035(5) 0.033(5)
C13 0.081(7) 0.052(6) 0.041(5) 0.022(4) 0.025(5) 0.032(5)
C15 0.113(9) 0.085(8) 0.065(7) 0.044(6) 0.062(7) 0.068(8)
C16 0.080(7) 0.061(7) 0.062(6) 0.032(5) 0.028(5) 0.035(6)
C14 0.132(10) 0.062(7) 0.035(5) 0.021(5) 0.039(6) 0.051(7)
N1 0.072(5) 0.055(5) 0.051(5) 0.020(4) 0.028(4) 0.023(4)
C19 0.056(5) 0.038(5) 0.045(5) 0.019(4) 0.022(4) 0.023(4)
N3 0.044(4) 0.042(5) 0.053(4) 0.010(4) 0.013(3) 0.018(4)
C25 0.050(5) 0.066(7) 0.073(6) 0.017(5) 0.034(5) 0.032(5)
C23 0.040(5) 0.057(7) 0.064(6) 0.007(5) 0.001(4) 0.022(5)
C24 0.038(5) 0.068(7) 0.095(8) 0.030(6) 0.025(5) 0.027(5)
Cl2 0.128(6) 0.238(11) 0.135(7) 0.044(7) 0.071(5) 0.106(7)
C27 0.085(13) 0.062(13) 0.125(16) 0.040(13) 0.089(10) 0.004(11)
Cl1 0.189(9) 0.149(8) 0.211(10) 0.079(8) 0.083(8) 0.090(7)

loop_
_atom_type_symbol
_atom_type_description
_atom_type_scat_dispersion_real
_atom_type_scat_dispersion_imag
_atom_type_scat_source
C C 0.0033 0.0016 'International Tables Vol C Tables 4.2.6.8 and 6.1.1.4'
H H 0.0000 0.0000 'International Tables Vol C Tables 4.2.6.8 and 6.1.1.4'
N N 0.0061 0.0033 'International Tables Vol C Tables 4.2.6.8 and 6.1.1.4'
Se Se -0.0929 2.2259 'International Tables Vol C Tables 4.2.6.8 and 6.1.1.4'
Cl Cl 0.1484 0.1585 'International Tables Vol C Tables 4.2.6.8 and 6.1.1.4'

loop_
_geom_angle_atom_site_label_1
_geom_angle_atom_site_label_2
_geom_angle_atom_site_label_3
_geom_angle
_geom_angle_site_symmetry_1
_geom_angle_site_symmetry_3
C20 C21 C22 113.9(7) . 2_766
C20 C21 H21A 108.8 . .
C22 C21 H21A 108.8 2_766 .
C20 C21 H21B 108.8 . .
C22 C21 H21B 108.8 2_766 .
H21A C21 H21B 107.7 . .
N2 C22 C21 114.8(6) . 2_766
N2 C22 H22A 108.6 . .
C21 C22 H22A 108.6 2_766 .
N2 C22 H22B 108.6 . .
C21 C22 H22B 108.6 2_766 .
H22A C22 H22B 107.6 . .
N1 C20 C21 109.7(7) . .
N1 C20 H20A 109.7 . .
C21 C20 H20A 109.7 . .
N1 C20 H20B 109.7 . .
C21 C20 H20B 109.7 . .
H20A C20 H20B 108.2 . .
C12 Se1 C1 100.8(3) . .
C7 N2 C25 110.8(6) . .
C7 N2 C22 108.5(5) . .
C25 N2 C22 108.9(7) . .
C2 C1 C6 122.2(7) . .
C2 C1 Se1 119.1(6) . .
C6 C1 Se1 118.6(6) . .
C5 C6 C1 118.6(7) . .
C5 C6 H6 120.7 . .
C1 C6 H6 120.7 . .
C3 C2 C1 117.5(7) . .
C3 C2 C7 122.3(7) . .
C1 C2 C7 120.1(7) . .
C17 C12 C13 121.1(7) . .
C17 C12 Se1 122.7(6) . .
C13 C12 Se1 116.2(6) . .
C4 C3 C2 122.1(7) . .
C4 C3 H3 119.0 . .
C2 C3 H3 119.0 . .
C6 C5 C4 120.3(8) . .
C6 C5 H5 119.9 . .
C4 C5 H5 119.9 . .
N3 C7 N2 114.6(6) . .
N3 C7 C2 106.2(6) . .
N2 C7 C2 112.4(6) . .
N3 C7 H7 107.8 . .
N2 C7 H7 107.8 . .
C2 C7 H7 107.8 . .
C3 C4 C5 119.3(8) . .
C3 C4 H4 120.4 . .
C5 C4 H4 120.4 . .
C12 C17 C16 118.0(7) . .
C12 C17 C19 122.5(7) . .
C16 C17 C19 119.5(8) . .
C12 C13 C14 119.1(8) . .
C12 C13 H13 120.4 . .
C14 C13 H13 120.4 . .
C14 C15 C16 119.7(9) . .
C14 C15 H15 120.1 . .
C16 C15 H15 120.1 . .
C15 C16 C17 120.6(9) . .
C15 C16 H16 119.7 . .
C17 C16 H16 119.7 . .
C15 C14 C13 121.3(8) . .
C15 C14 H14 119.3 . .
C13 C14 H14 119.3 . .
C19 N1 C20 115.4(7) . .
N1 C19 C17 122.0(8) . .
N1 C19 H19 119.0 . .
C17 C19 H19 119.0 . .
C23 N3 C7 113.6(7) . .
C23 N3 H3A 89(6) . .
C7 N3 H3A 111(6) . .
N2 C25 C24 112.1(7) . .
N2 C25 H25A 109.2 . .
C24 C25 H25A 109.2 . .
N2 C25 H25B 109.2 . .
C24 C25 H25B 109.2 . .
H25A C25 H25B 107.9 . .
N3 C23 C24 112.3(7) . .
N3 C23 H23A 109.1 . .
C24 C23 H23A 109.1 . .
N3 C23 H23B 109.1 . .
C24 C23 H23B 109.1 . .
H23A C23 H23B 107.9 . .
C23 C24 C25 107.7(7) . .
C23 C24 H24A 110.2 . .
C25 C24 H24A 110.2 . .
C23 C24 H24B 110.2 . .
C25 C24 H24B 110.2 . .
H24A C24 H24B 108.5 . .
Cl1 C27 Cl2 103.3(12) . .
Cl1 C27 H27A 111.1 . .
Cl2 C27 H27A 111.1 . .
Cl1 C27 H27B 111.1 . .
Cl2 C27 H27B 111.1 . .
H27A C27 H27B 109.1 . .
C27 Cl1 Cl1 138.3(12) . 2_656

loop_
_geom_bond_atom_site_label_1
_geom_bond_atom_site_label_2
_geom_bond_distance
_geom_bond_site_symmetry_2
C21 C20 1.509(12) .
C21 C22 1.540(10) 2_766
C21 H21A 0.9700 .
C21 H21B 0.9700 .
C22 N2 1.498(10) .
C22 C21 1.540(10) 2_766
C22 H22A 0.9700 .
C22 H22B 0.9700 .
C20 N1 1.493(10) .
C20 H20A 0.9700 .
C20 H20B 0.9700 .
Se1 C12 1.930(8) .
Se1 C1 1.965(8) .
N2 C7 1.479(9) .
N2 C25 1.492(10) .
C1 C2 1.397(10) .
C1 C6 1.403(10) .
C6 C5 1.388(11) .
C6 H6 0.9300 .
C2 C3 1.391(11) .
C2 C7 1.532(10) .
C12 C17 1.398(11) .
C12 C13 1.406(10) .
C3 C4 1.382(11) .
C3 H3 0.9300 .
C5 C4 1.410(11) .
C5 H5 0.9300 .
C7 N3 1.477(10) .
C7 H7 0.9800 .
C4 H4 0.9300 .
C17 C16 1.458(12) .
C17 C19 1.498(11) .
C13 C14 1.441(13) .
C13 H13 0.9300 .
C15 C14 1.363(14) .
C15 C16 1.412(12) .
C15 H15 0.9300 .
C16 H16 0.9300 .
C14 H14 0.9300 .
N1 C19 1.279(10) .
C19 H19 0.9300 .
N3 C23 1.460(11) .
N3 H3A 0.85(2) .
C25 C24 1.561(12) .
C25 H25A 0.9700 .
C25 H25B 0.9700 .
C23 C24 1.510(12) .
C23 H23A 0.9700 .
C23 H23B 0.9700 .
C24 H24A 0.9700 .
C24 H24B 0.9700 .
Cl2 C27 1.84(3) .
C27 Cl1 1.72(2) .
C27 H27A 0.9700 .
C27 H27B 0.9700 .
Cl1 Cl1 2.13(2) 2_656

loop_
_geom_torsion_atom_site_label_1
_geom_torsion_atom_site_label_2
_geom_torsion_atom_site_label_3
_geom_torsion_atom_site_label_4
_geom_torsion
_geom_torsion_site_symmetry_1
_geom_torsion_site_symmetry_4
C22 C21 C20 N1 176.4(7) 2_766 .
C21 C22 N2 C7 -171.8(7) 2_766 .
C21 C22 N2 C25 67.5(9) 2_766 .
C12 Se1 C1 C2 148.3(6) . .
C12 Se1 C1 C6 -35.4(7) . .
C2 C1 C6 C5 0.5(11) . .
Se1 C1 C6 C5 -175.6(6) . .
C6 C1 C2 C3 -3.0(11) . .
Se1 C1 C2 C3 173.1(5) . .
C6 C1 C2 C7 -179.4(7) . .
Se1 C1 C2 C7 -3.3(9) . .
C1 Se1 C12 C17 -54.1(7) . .
C1 Se1 C12 C13 127.8(6) . .
C1 C2 C3 C4 1.6(12) . .
C7 C2 C3 C4 177.9(7) . .
C1 C6 C5 C4 3.3(12) . .
C25 N2 C7 N3 -50.0(9) . .
C22 N2 C7 N3 -169.5(6) . .
C25 N2 C7 C2 -171.4(7) . .
C22 N2 C7 C2 69.1(8) . .
C3 C2 C7 N3 -104.8(8) . .
C1 C2 C7 N3 71.5(8) . .
C3 C2 C7 N2 21.2(10) . .
C1 C2 C7 N2 -162.5(7) . .
C2 C3 C4 C5 2.1(13) . .
C6 C5 C4 C3 -4.6(13) . .
C13 C12 C17 C16 -3.4(12) . .
Se1 C12 C17 C16 178.5(6) . .
C13 C12 C17 C19 178.0(7) . .
Se1 C12 C17 C19 -0.1(11) . .
C17 C12 C13 C14 0.3(12) . .
Se1 C12 C13 C14 178.5(6) . .
C14 C15 C16 C17 -1.8(14) . .
C12 C17 C16 C15 4.2(13) . .
C19 C17 C16 C15 -177.1(8) . .
C16 C15 C14 C13 -1.4(15) . .
C12 C13 C14 C15 2.2(14) . .
C21 C20 N1 C19 94.3(9) . .
C20 N1 C19 C17 -174.9(7) . .
C12 C17 C19 N1 160.0(8) . .
C16 C17 C19 N1 -18.6(12) . .
N2 C7 N3 C23 50.3(10) . .
C2 C7 N3 C23 175.0(7) . .
C7 N2 C25 C24 54.1(9) . .
C22 N2 C25 C24 173.3(7) . .
C7 N3 C23 C24 -53.8(10) . .
N3 C23 C24 C25 55.9(10) . .
N2 C25 C24 C23 -56.9(10) . .
Cl2 C27 Cl1 Cl1 24(2) . 2_656
